data_4337439
loop_
_publ_author_name
'Yan, Zheng'
'Ni, Zhao-Ping'
'Guo, Fu-Sheng'
'Li, Jin-Yan'
'Chen, Yan-Chong'
'Liu, Jun-Liang'
'Lin, Wei-Quan'
'Aravena, Daniel'
'Ruiz, Eliseo'
'Tong, Ming-Liang'

_publ_section_title
;
 Spin-crossover behavior in two new supramolecular isomers.
;
_journal_issue 1
_journal_name_full 'Inorganic chemistry'
_journal_page_first 201
_journal_page_last 208
_journal_paper_doi 10.1021/ic402096s
_journal_volume 53
_journal_year 2014
_chemical_formula_sum 'C15 H10 Au Fe N7'
_chemical_formula_weight 541.12
_chemical_name_systematic
; 
 ? 
;
_space_group_IT_number 15
_symmetry_cell_setting monoclinic
_symmetry_space_group_name_Hall '-C 2yc'
_symmetry_space_group_name_H-M 'C 1 2/c 1'
_atom_sites_solution_hydrogens geom
_atom_sites_solution_primary direct
_atom_sites_solution_secondary difmap
_audit_creation_method SHELXL-97
_cell_angle_alpha 90.00
_cell_angle_beta 102.012(3)
_cell_angle_gamma 90.00
_cell_formula_units_Z 8
_cell_length_a 14.5393(19)
_cell_length_b 11.0615(15)
_cell_length_c 21.854(3)
_cell_measurement_reflns_used 5860
_cell_measurement_temperature 373(2)
_cell_measurement_theta_max 55.04
_cell_measurement_theta_min 6.19
_cell_volume 3437.7(8)
_computing_cell_refinement 'PROCESS-AUTO (Rigaku, 1998)'
_computing_data_collection 'PROCESS-AUTO (Rigaku, 1998)'
_computing_data_reduction 'PROCESS-AUTO (Rigaku, 1998)'
_computing_molecular_graphics 'Bruker SHELXTL'
_computing_publication_material 'Bruker SHELXTL'
_computing_structure_refinement 'SHELXL-97 (Sheldrick, 1997)'
_computing_structure_solution 'SHELXS-97 (Sheldrick, 1990)'
_diffrn_ambient_temperature 373(2)
_diffrn_measured_fraction_theta_full 0.973
_diffrn_measured_fraction_theta_max 0.973
_diffrn_measurement_device_type 'Rigaku R-AXIS SPIDE IP'
_diffrn_measurement_method 'phi and omega scans'
_diffrn_radiation_monochromator graphite
_diffrn_radiation_source 'fine-focus sealed tube'
_diffrn_radiation_type MoK\a
_diffrn_radiation_wavelength 0.71073
_diffrn_reflns_av_R_equivalents 0.1400
_diffrn_reflns_av_sigmaI/netI 0.1172
_diffrn_reflns_limit_h_max 17
_diffrn_reflns_limit_h_min -17
_diffrn_reflns_limit_k_max 13
_diffrn_reflns_limit_k_min -13
_diffrn_reflns_limit_l_max 26
_diffrn_reflns_limit_l_min -26
_diffrn_reflns_number 10295
_diffrn_reflns_theta_full 26.00
_diffrn_reflns_theta_max 26.00
_diffrn_reflns_theta_min 3.09
_exptl_absorpt_coefficient_mu 9.380
_exptl_absorpt_correction_T_max 0.6513
_exptl_absorpt_correction_T_min 0.4539
_exptl_absorpt_correction_type multi-scan
_exptl_absorpt_process_details '(ABSCOR; Higashi, 1995)'
_exptl_crystal_colour ' red'
_exptl_crystal_density_diffrn 2.091
_exptl_crystal_density_method 'not measured'
_exptl_crystal_description block
_exptl_crystal_F_000 2032
_exptl_crystal_size_max 0.10
_exptl_crystal_size_mid 0.05
_exptl_crystal_size_min 0.05
_refine_diff_density_max 1.595
_refine_diff_density_min -2.076
_refine_diff_density_rms 0.318
_refine_ls_extinction_coef 0.00046(11)
_refine_ls_extinction_expression Fc^*^=kFc[1+0.001xFc^2^\l^3^/sin(2\q)]^-1/4^
_refine_ls_extinction_method SHELXL
_refine_ls_goodness_of_fit_ref 1.034
_refine_ls_hydrogen_treatment constr
_refine_ls_matrix_type full
_refine_ls_number_parameters 221
_refine_ls_number_reflns 3299
_refine_ls_number_restraints 0
_refine_ls_restrained_S_all 1.034
_refine_ls_R_factor_all 0.1550
_refine_ls_R_factor_gt 0.0704
_refine_ls_shift/su_max 0.000
_refine_ls_shift/su_mean 0.000
_refine_ls_structure_factor_coef Fsqd
_refine_ls_weighting_details 'calc w=1/[\s^2^(Fo^2^)+(0.0300P)^2^+220.0000P] where P=(Fo^2^+2Fc^2^)/3'
_refine_ls_weighting_scheme calc
_refine_ls_wR_factor_gt 0.1461
_refine_ls_wR_factor_ref 0.2244
_reflns_number_gt 1698
_reflns_number_total 3299
_reflns_threshold_expression >2sigma(I)
_cod_data_source_file ic402096s_si_001.cif
_cod_data_source_block 1_373K
_cod_depositor_comments
;
The following automatic conversions were performed:

'_symmetry_cell_setting' value 'Monoclinic' changed to 'monoclinic'
according to
/usr/data/users/saulius/automatic-downloads/current/ACS/lib/dictionaries/cif_core.dic
dictionary named 'cif_core.dic' version 2.4.2 from
2011-04-26.

'_refine_ls_hydrogen_treatment' value 'CONSTR' changed
to 'constr' according to
/usr/data/users/saulius/automatic-downloads/current/ACS/lib/dictionaries/cif_core.dic
dictionary named 'cif_core.dic' version 2.4.2 from 2011-04-26.

Automatic conversion script
Id: cif_fix_values 2281 2013-09-26 08:29:07Z andrius 
;
_cod_original_sg_symbol_H-M C2/c
_cod_database_code 4337439

loop_
_symmetry_equiv_pos_as_xyz
'x, y, z'
'-x, y, -z+1/2'
'x+1/2, y+1/2, z'
'-x+1/2, y+1/2, -z+1/2'
'-x, -y, -z'
'x, -y, z-1/2'
'-x+1/2, -y+1/2, -z'
'x+1/2, -y+1/2, z-1/2'

loop_
_atom_site_label
_atom_site_type_symbol
_atom_site_fract_x
_atom_site_fract_y
_atom_site_fract_z
_atom_site_U_iso_or_equiv
_atom_site_adp_type
_atom_site_occupancy
_atom_site_symmetry_multiplicity
_atom_site_calc_flag
_atom_site_refinement_flags
Au1 Au 0.01265(7) 1.44014(8) 0.08148(4) 0.0786(5) Uani 1 1 d .
Fe1 Fe 0.0000 1.0000 0.0000 0.0576(10) Uani 1 2 d S
Fe2 Fe 0.0000 0.7802(4) 0.2500 0.0570(10) Uani 1 2 d S
N1 N -0.1183(13) 1.0236(15) 0.0469(8) 0.069(5) Uani 1 1 d .
N2 N 0.0682(12) 0.9637(14) 0.0945(7) 0.059(4) Uani 1 1 d .
N3 N 0.1529(12) 0.9176(15) 0.1275(7) 0.061(4) Uani 1 1 d .
N4 N 0.0434(11) 0.9095(14) 0.1872(6) 0.055(4) Uani 1 1 d .
N5 N 0.1582(11) 0.7781(15) 0.2762(8) 0.066(4) Uani 1 1 d .
N6 N 0.0216(18) 1.1926(16) 0.0111(10) 0.102(8) Uani 1 1 d .
N7 N 0.0094(15) 1.6444(16) 0.1803(8) 0.080(6) Uani 1 1 d .
C1 C -0.2080(14) 1.066(2) 0.0221(10) 0.078(7) Uani 1 1 d .
H1 H -0.2283 1.0742 -0.0209 0.094 Uiso 1 1 calc R
C2 C -0.2662(16) 1.095(3) 0.0614(12) 0.100(9) Uani 1 1 d .
H2 H -0.3250 1.1278 0.0446 0.120 Uiso 1 1 calc R
C3 C -0.2406(16) 1.078(2) 0.1256(11) 0.079(6) Uani 1 1 d .
H3 H -0.2817 1.0967 0.1516 0.095 Uiso 1 1 calc R
C4 C -0.1544(15) 1.0331(19) 0.1492(10) 0.071(6) Uani 1 1 d .
H4 H -0.1354 1.0220 0.1921 0.085 Uiso 1 1 calc R
C5 C -0.0925(13) 1.0025(16) 0.1096(8) 0.051(4) Uani 1 1 d .
C6 C 0.0076(14) 0.9618(15) 0.1337(8) 0.054(5) Uani 1 1 d .
C7 C 0.1331(14) 0.8861(17) 0.1801(8) 0.055(5) Uani 1 1 d .
C8 C 0.2014(14) 0.8279(17) 0.2324(8) 0.055(5) Uani 1 1 d .
C9 C 0.2967(13) 0.8208(19) 0.2383(10) 0.067(5) Uani 1 1 d .
C10 C 0.3456(15) 0.762(2) 0.2910(11) 0.090(8) Uani 1 1 d .
H10 H 0.4106 0.7550 0.2972 0.108 Uiso 1 1 calc R
C11 C 0.3010(17) 0.716(2) 0.3333(12) 0.091(8) Uani 1 1 d .
H11 H 0.3354 0.6762 0.3681 0.109 Uiso 1 1 calc R
C12 C 0.2113(16) 0.726(2) 0.3266(11) 0.075(6) Uani 1 1 d .
H12 H 0.1826 0.6952 0.3576 0.090 Uiso 1 1 calc R
C13 C 0.3479(16) 0.880(3) 0.1925(12) 0.105(9) Uani 1 1 d .
H13A H 0.4140 0.8832 0.2103 0.157 Uiso 1 1 calc R
H13B H 0.3245 0.9610 0.1837 0.157 Uiso 1 1 calc R
H13C H 0.3375 0.8344 0.1544 0.157 Uiso 1 1 calc R
C14 C 0.0145(14) 1.288(3) 0.0308(9) 0.081(7) Uani 1 1 d .
C15 C 0.0061(17) 1.575(2) 0.1383(11) 0.085(7) Uani 1 1 d .

loop_
_atom_site_aniso_label
_atom_site_aniso_U_11
_atom_site_aniso_U_22
_atom_site_aniso_U_33
_atom_site_aniso_U_23
_atom_site_aniso_U_13
_atom_site_aniso_U_12
Au1 0.0895(8) 0.0692(7) 0.0810(7) -0.0178(5) 0.0270(5) -0.0039(5)
Fe1 0.067(3) 0.062(2) 0.047(2) -0.0036(18) 0.0175(18) -0.001(2)
Fe2 0.067(3) 0.055(2) 0.053(2) 0.000 0.0215(18) 0.000
N1 0.081(12) 0.064(11) 0.065(10) 0.010(8) 0.021(9) 0.003(9)
N2 0.064(10) 0.068(11) 0.048(8) 0.008(7) 0.020(7) -0.003(8)
N3 0.072(11) 0.070(11) 0.048(8) 0.004(8) 0.026(8) 0.015(9)
N4 0.060(10) 0.059(10) 0.047(8) 0.015(7) 0.014(7) 0.013(8)
N5 0.062(11) 0.063(11) 0.071(10) 0.000(9) 0.013(8) 0.017(9)
N6 0.18(2) 0.038(10) 0.106(15) -0.046(11) 0.069(15) -0.004(12)
N7 0.123(16) 0.055(11) 0.073(11) -0.024(9) 0.048(11) -0.014(10)
C1 0.046(11) 0.12(2) 0.056(11) 0.005(12) -0.015(9) 0.014(12)
C2 0.052(14) 0.16(3) 0.090(17) 0.008(18) 0.009(12) 0.028(15)
C3 0.063(14) 0.097(18) 0.080(15) 0.009(13) 0.021(11) 0.022(13)
C4 0.070(14) 0.075(15) 0.073(13) -0.003(11) 0.025(11) 0.012(11)
C5 0.052(11) 0.047(10) 0.051(10) -0.002(8) 0.001(8) -0.005(9)
C6 0.077(13) 0.034(10) 0.054(10) -0.005(8) 0.020(9) 0.007(9)
C7 0.060(12) 0.055(11) 0.049(10) -0.006(8) 0.009(9) 0.003(9)
C8 0.067(13) 0.053(11) 0.044(9) 0.012(8) 0.012(8) 0.004(9)
C9 0.044(11) 0.067(14) 0.086(14) -0.001(11) 0.006(10) 0.006(10)
C10 0.042(12) 0.13(2) 0.089(16) 0.043(16) -0.019(11) 0.025(13)
C11 0.077(17) 0.089(18) 0.094(17) 0.045(14) -0.012(14) 0.031(14)
C12 0.065(14) 0.075(15) 0.083(15) 0.021(12) 0.010(12) 0.023(12)
C13 0.052(14) 0.14(3) 0.12(2) 0.033(19) 0.016(13) 0.021(15)
C14 0.052(13) 0.14(2) 0.049(11) 0.012(14) 0.009(9) -0.009(14)
C15 0.072(15) 0.11(2) 0.081(15) -0.001(15) 0.027(12) -0.011(14)

loop_
_atom_type_symbol
_atom_type_description
_atom_type_scat_dispersion_real
_atom_type_scat_dispersion_imag
_atom_type_scat_source
C C 0.0033 0.0016 'International Tables Vol C Tables 4.2.6.8 and 6.1.1.4'
H H 0.0000 0.0000 'International Tables Vol C Tables 4.2.6.8 and 6.1.1.4'
N N 0.0061 0.0033 'International Tables Vol C Tables 4.2.6.8 and 6.1.1.4'
Fe Fe 0.3463 0.8444 'International Tables Vol C Tables 4.2.6.8 and 6.1.1.4'
Au Au -2.0133 8.8022 'International Tables Vol C Tables 4.2.6.8 and 6.1.1.4'

loop_
_geom_angle_atom_site_label_1
_geom_angle_atom_site_label_2
_geom_angle_atom_site_label_3
_geom_angle
_geom_angle_site_symmetry_1
_geom_angle_site_symmetry_3
C15 Au1 C14 172.9(9) . .
C15 Au1 Au1 109.1(7) . 5_585
C14 Au1 Au1 77.5(6) . 5_585
N2 Fe1 N2 180.0(8) 5_575 .
N2 Fe1 N6 87.2(7) 5_575 .
N2 Fe1 N6 92.8(7) . .
N2 Fe1 N6 92.8(7) 5_575 5_575
N2 Fe1 N6 87.2(7) . 5_575
N6 Fe1 N6 180.000(2) . 5_575
N2 Fe1 N1 100.3(6) 5_575 .
N2 Fe1 N1 79.7(6) . .
N6 Fe1 N1 86.6(7) . .
N6 Fe1 N1 93.4(7) 5_575 .
N2 Fe1 N1 79.7(6) 5_575 5_575
N2 Fe1 N1 100.3(6) . 5_575
N6 Fe1 N1 93.4(7) . 5_575
N6 Fe1 N1 86.6(7) 5_575 5_575
N1 Fe1 N1 180.0(7) . 5_575
N4 Fe2 N4 97.3(8) 2 .
N4 Fe2 N7 167.0(7) 2 1_545
N4 Fe2 N7 86.7(6) . 1_545
N4 Fe2 N7 86.7(6) 2 2_545
N4 Fe2 N7 167.0(7) . 2_545
N7 Fe2 N7 92.1(10) 1_545 2_545
N4 Fe2 N5 75.6(6) 2 2
N4 Fe2 N5 105.2(6) . 2
N7 Fe2 N5 91.4(7) 1_545 2
N7 Fe2 N5 87.8(7) 2_545 2
N4 Fe2 N5 105.2(6) 2 .
N4 Fe2 N5 75.6(6) . .
N7 Fe2 N5 87.8(7) 1_545 .
N7 Fe2 N5 91.4(7) 2_545 .
N5 Fe2 N5 178.8(9) 2 .
C5 N1 C1 119.4(17) . .
C5 N1 Fe1 111.7(13) . .
C1 N1 Fe1 128.6(14) . .
C6 N2 N3 106.9(14) . .
C6 N2 Fe1 112.6(13) . .
N3 N2 Fe1 138.9(11) . .
C7 N3 N2 102.9(15) . .
C6 N4 C7 101.1(15) . .
C6 N4 Fe2 138.0(14) . .
C7 N4 Fe2 110.9(11) . .
C12 N5 C8 118.7(18) . .
C12 N5 Fe2 126.7(15) . .
C8 N5 Fe2 114.4(12) . .
C14 N6 Fe1 157(2) . .
C15 N7 Fe2 173(2) . 1_565
C2 C1 N1 119.4(19) . .
C2 C1 H1 120.3 . .
N1 C1 H1 120.3 . .
C1 C2 C3 122(2) . .
C1 C2 H2 118.9 . .
C3 C2 H2 118.9 . .
C4 C3 C2 118(2) . .
C4 C3 H3 121.0 . .
C2 C3 H3 121.0 . .
C3 C4 C5 121(2) . .
C3 C4 H4 119.5 . .
C5 C4 H4 119.5 . .
N1 C5 C4 119.8(18) . .
N1 C5 C6 116.5(16) . .
C4 C5 C6 123.2(17) . .
N4 C6 N2 112.5(17) . .
N4 C6 C5 128.2(17) . .
N2 C6 C5 118.8(16) . .
N3 C7 N4 116.4(16) . .
N3 C7 C8 124.2(18) . .
N4 C7 C8 119.5(16) . .
N5 C8 C9 121.1(17) . .
N5 C8 C7 112.3(17) . .
C9 C8 C7 126.6(17) . .
C8 C9 C10 116(2) . .
C8 C9 C13 122.6(18) . .
C10 C9 C13 121.1(19) . .
C11 C10 C9 121(2) . .
C11 C10 H10 119.5 . .
C9 C10 H10 119.5 . .
C12 C11 C10 121(2) . .
C12 C11 H11 119.4 . .
C10 C11 H11 119.4 . .
C11 C12 N5 122(2) . .
C11 C12 H12 119.1 . .
N5 C12 H12 119.1 . .
C9 C13 H13A 109.5 . .
C9 C13 H13B 109.5 . .
H13A C13 H13B 109.5 . .
C9 C13 H13C 109.5 . .
H13A C13 H13C 109.5 . .
H13B C13 H13C 109.5 . .
N6 C14 Au1 169(2) . .
N7 C15 Au1 169(2) . .

loop_
_geom_bond_atom_site_label_1
_geom_bond_atom_site_label_2
_geom_bond_distance
_geom_bond_site_symmetry_2
Au1 C15 1.95(3) .
Au1 C14 2.02(3) .
Au1 Au1 3.745(2) 5_585
Fe1 N2 2.135(15) 5_575
Fe1 N2 2.135(15) .
Fe1 N6 2.160(17) .
Fe1 N6 2.160(17) 5_575
Fe1 N1 2.194(17) .
Fe1 N1 2.194(17) 5_575
Fe2 N4 2.164(14) 2
Fe2 N4 2.164(15) .
Fe2 N7 2.164(17) 1_545
Fe2 N7 2.164(17) 2_545
Fe2 N5 2.251(16) 2
Fe2 N5 2.251(16) .
N1 C5 1.36(2) .
N1 C1 1.38(2) .
N2 C6 1.35(2) .
N2 N3 1.39(2) .
N3 C7 1.29(2) .
N4 C6 1.31(2) .
N4 C7 1.37(2) .
N5 C12 1.34(2) .
N5 C8 1.37(2) .
N6 C14 1.15(3) .
N7 C15 1.19(3) .
N7 Fe2 2.164(17) 1_565
C1 C2 1.36(3) .
C1 H1 0.9300 .
C2 C3 1.39(3) .
C2 H2 0.9300 .
C3 C4 1.35(3) .
C3 H3 0.9300 .
C4 C5 1.41(3) .
C4 H4 0.9300 .
C5 C6 1.51(3) .
C7 C8 1.49(2) .
C8 C9 1.37(3) .
C9 C10 1.38(3) .
C9 C13 1.52(3) .
C10 C11 1.34(3) .
C10 H10 0.9300 .
C11 C12 1.29(3) .
C11 H11 0.9300 .
C12 H12 0.9300 .
C13 H13A 0.9600 .
C13 H13B 0.9600 .
C13 H13C 0.9600 .

loop_
_geom_hbond_atom_site_label_D
_geom_hbond_atom_site_label_H
_geom_hbond_atom_site_label_A
_geom_hbond_distance_DH
_geom_hbond_distance_HA
_geom_hbond_distance_DA
_geom_hbond_angle_DHA
_geom_hbond_site_symmetry_A
C1 H1 N3 0.93 2.77 3.53(3) 139.0 5_575

loop_
_geom_torsion_atom_site_label_1
_geom_torsion_atom_site_label_2
_geom_torsion_atom_site_label_3
_geom_torsion_atom_site_label_4
_geom_torsion
_geom_torsion_site_symmetry_1
N2 Fe1 N1 C5 178.9(13) 5_575
N2 Fe1 N1 C5 -1.1(13) .
N6 Fe1 N1 C5 -94.6(14) .
N6 Fe1 N1 C5 85.4(14) 5_575
N1 Fe1 N1 C5 -26.4(11) 5_575
N2 Fe1 N1 C1 -7(2) 5_575
N2 Fe1 N1 C1 173(2) .
N6 Fe1 N1 C1 79(2) .
N6 Fe1 N1 C1 -101(2) 5_575
N1 Fe1 N1 C1 147(2) 5_575
N2 Fe1 N2 C6 173(2) 5_575
N6 Fe1 N2 C6 91.5(13) .
N6 Fe1 N2 C6 -88.5(13) 5_575
N1 Fe1 N2 C6 5.5(12) .
N1 Fe1 N2 C6 -174.5(12) 5_575
N2 Fe1 N2 N3 -23.4(13) 5_575
N6 Fe1 N2 N3 -105(2) .
N6 Fe1 N2 N3 75(2) 5_575
N1 Fe1 N2 N3 169(2) .
N1 Fe1 N2 N3 -11(2) 5_575
C6 N2 N3 C7 4(2) .
Fe1 N2 N3 C7 -159.7(15) .
N4 Fe2 N4 C6 -95.6(19) 2
N7 Fe2 N4 C6 71.9(19) 1_545
N7 Fe2 N4 C6 157(3) 2_545
N5 Fe2 N4 C6 -19(2) 2
N5 Fe2 N4 C6 160.4(19) .
N4 Fe2 N4 C7 127.3(14) 2
N7 Fe2 N4 C7 -65.2(13) 1_545
N7 Fe2 N4 C7 20(3) 2_545
N5 Fe2 N4 C7 -155.7(12) 2
N5 Fe2 N4 C7 23.3(12) .
N4 Fe2 N5 C12 75.2(18) 2
N4 Fe2 N5 C12 169.0(19) .
N7 Fe2 N5 C12 -103.8(18) 1_545
N7 Fe2 N5 C12 -11.8(18) 2_545
N5 Fe2 N5 C12 -57.8(18) 2
N4 Fe2 N5 C8 -110.4(13) 2
N4 Fe2 N5 C8 -16.6(13) .
N7 Fe2 N5 C8 70.6(14) 1_545
N7 Fe2 N5 C8 162.6(14) 2_545
N5 Fe2 N5 C8 116.6(13) 2
N2 Fe1 N6 C14 117(6) 5_575
N2 Fe1 N6 C14 -63(6) .
N6 Fe1 N6 C14 -137(10) 5_575
N1 Fe1 N6 C14 17(6) .
N1 Fe1 N6 C14 -163(6) 5_575
C5 N1 C1 C2 5(3) .
Fe1 N1 C1 C2 -167.8(19) .
N1 C1 C2 C3 -4(4) .
C1 C2 C3 C4 1(4) .
C2 C3 C4 C5 -1(4) .
C1 N1 C5 C4 -5(3) .
Fe1 N1 C5 C4 169.2(15) .
C1 N1 C5 C6 -177.4(18) .
Fe1 N1 C5 C6 -3(2) .
C3 C4 C5 N1 3(3) .
C3 C4 C5 C6 175(2) .
C7 N4 C6 N2 4(2) .
Fe2 N4 C6 N2 -135.7(16) .
C7 N4 C6 C5 175.3(17) .
Fe2 N4 C6 C5 36(3) .
N3 N2 C6 N4 -5(2) .
Fe1 N2 C6 N4 163.2(12) .
N3 N2 C6 C5 -177.5(15) .
Fe1 N2 C6 C5 -9(2) .
N1 C5 C6 N4 -162.5(18) .
C4 C5 C6 N4 25(3) .
N1 C5 C6 N2 8(2) .
C4 C5 C6 N2 -163.6(18) .
N2 N3 C7 N4 -2(2) .
N2 N3 C7 C8 178.6(17) .
C6 N4 C7 N3 -1(2) .
Fe2 N4 C7 N3 151.2(14) .
C6 N4 C7 C8 178.4(16) .
Fe2 N4 C7 C8 -29(2) .
C12 N5 C8 C9 2(3) .
Fe2 N5 C8 C9 -172.5(16) .
C12 N5 C8 C7 -178.2(18) .
Fe2 N5 C8 C7 7(2) .
N3 C7 C8 N5 -165.4(18) .
N4 C7 C8 N5 15(2) .
N3 C7 C8 C9 14(3) .
N4 C7 C8 C9 -166(2) .
N5 C8 C9 C10 -1(3) .
C7 C8 C9 C10 180(2) .
N5 C8 C9 C13 -177(2) .
C7 C8 C9 C13 4(3) .
C8 C9 C10 C11 0(4) .
C13 C9 C10 C11 176(3) .
C9 C10 C11 C12 -1(4) .
C10 C11 C12 N5 2(4) .
C8 N5 C12 C11 -3(3) .
Fe2 N5 C12 C11 171(2) .
Fe1 N6 C14 Au1 58(15) .
C15 Au1 C14 N6 -39(15) .
Au1 Au1 C14 N6 163(11) 5_585
Fe2 N7 C15 Au1 -151(9) 1_565
C14 Au1 C15 N7 44(16) .
Au1 Au1 C15 N7 -159(11) 5_585
